data_4324331
loop_
_publ_author_name
'Wenliang Huang'
'Colin T. Carver'
'Paula L. Diaconescu'

_publ_section_title
;
 Transmetalation Reactions of a Scandium Complex Supported by a Ferrocene
 Diamide Ligand
;
_journal_name_full 'Inorganic Chemistry'
_journal_page_first 978
_journal_page_last 984
_journal_paper_doi 10.1021/ic1016005
_journal_volume 50
_journal_year 2011
_chemical_formula_moiety 'C16 H35 Al3 N4'
_chemical_formula_sum 'C16 H35 Al3 N4'
_chemical_formula_weight 364.42
_chemical_name_systematic
; 
 ? 
;
_space_group_IT_number 14
_symmetry_cell_setting monoclinic
_symmetry_space_group_name_Hall '-P 2ybc'
_symmetry_space_group_name_H-M 'P 1 21/c 1'
_atom_sites_solution_hydrogens geom
_atom_sites_solution_primary direct
_atom_sites_solution_secondary difmap
_audit_creation_method SHELXL-97
_cell_angle_alpha 90.00
_cell_angle_beta 109.531(2)
_cell_angle_gamma 90.00
_cell_formula_units_Z 4
_cell_length_a 14.598(3)
_cell_length_b 7.5247(14)
_cell_length_c 21.711(4)
_cell_measurement_reflns_used 5841
_cell_measurement_temperature 100(2)
_cell_measurement_theta_max 28.18
_cell_measurement_theta_min 3.88
_cell_volume 2247.6(7)
_computing_cell_refinement 'Bruker APEX11'
_computing_data_collection 'Bruker APEX11'
_computing_data_reduction 'Bruker SAINT'
_computing_molecular_graphics 'Bruker SHELXTL'
_computing_publication_material 'Bruker SHELXTL'
_computing_structure_refinement 'SHELXL-97 (Sheldrick, 1997)'
_computing_structure_solution 'SHELXS-97 (Sheldrick, 1990)'
_diffrn_ambient_temperature 100(2)
_diffrn_measured_fraction_theta_full 0.612
_diffrn_measured_fraction_theta_max 0.682
_diffrn_measurement_device_type 'CCD area detector'
_diffrn_measurement_method 'phi and omega scans'
_diffrn_radiation_monochromator graphite
_diffrn_radiation_source 'fine-focus sealed tube'
_diffrn_radiation_type MoK\a
_diffrn_radiation_wavelength 0.71073
_diffrn_reflns_av_R_equivalents 0.0424
_diffrn_reflns_av_sigmaI/netI 0.0767
_diffrn_reflns_limit_h_max 19
_diffrn_reflns_limit_h_min -19
_diffrn_reflns_limit_k_max 10
_diffrn_reflns_limit_k_min -10
_diffrn_reflns_limit_l_max 28
_diffrn_reflns_limit_l_min -28
_diffrn_reflns_number 12489
_diffrn_reflns_theta_full 25.00
_diffrn_reflns_theta_max 28.31
_diffrn_reflns_theta_min 3.93
_exptl_absorpt_coefficient_mu 0.173
_exptl_absorpt_correction_T_max 0.9897
_exptl_absorpt_correction_T_min 0.9679
_exptl_absorpt_correction_type multi-scan
_exptl_absorpt_process_details 'Sadabs (Bruker)'
_exptl_crystal_colour colorless
_exptl_crystal_density_diffrn 1.077
_exptl_crystal_description block
_exptl_crystal_F_000 792
_exptl_crystal_size_max 0.19
_exptl_crystal_size_mid 0.14
_exptl_crystal_size_min 0.06
_refine_diff_density_max 0.186
_refine_diff_density_min -0.165
_refine_diff_density_rms 0.034
_refine_ls_extinction_method none
_refine_ls_goodness_of_fit_ref 0.920
_refine_ls_hydrogen_treatment constr
_refine_ls_matrix_type full
_refine_ls_number_parameters 218
_refine_ls_number_reflns 3806
_refine_ls_number_restraints 0
_refine_ls_restrained_S_all 0.920
_refine_ls_R_factor_all 0.0564
_refine_ls_R_factor_gt 0.0378
_refine_ls_shift/su_max 0.022
_refine_ls_shift/su_mean 0.001
_refine_ls_structure_factor_coef Fsqd
_refine_ls_weighting_details 'calc w=1/[\s^2^(Fo^2^)+(0.0347P)^2^+0.0000P] where P=(Fo^2^+2Fc^2^)/3'
_refine_ls_weighting_scheme calc
_refine_ls_wR_factor_gt 0.0854
_refine_ls_wR_factor_ref 0.0899
_reflns_number_gt 2813
_reflns_number_total 3806
_reflns_threshold_expression >2sigma(I)
_cod_data_source_file ic1016005_si_003_2.cif
_cod_data_source_block 3
_cod_database_code 4324331

loop_
_symmetry_equiv_pos_as_xyz
'x, y, z'
'-x, y+1/2, -z+1/2'
'-x, -y, -z'
'x, -y-1/2, z-1/2'

loop_
_atom_site_label
_atom_site_type_symbol
_atom_site_fract_x
_atom_site_fract_y
_atom_site_fract_z
_atom_site_U_iso_or_equiv
_atom_site_adp_type
_atom_site_occupancy
_atom_site_symmetry_multiplicity
_atom_site_calc_flag
_atom_site_refinement_flags
Al1 Al 0.25930(4) 0.58710(6) 0.22864(3) 0.02092(13) Uani 1 1 d .
Al2 Al 0.38513(4) 0.66838(7) 0.38071(3) 0.02107(13) Uani 1 1 d .
Al3 Al 0.15595(4) 0.87472(7) 0.10495(3) 0.02184(13) Uani 1 1 d .
N1 N 0.22364(10) 1.03833(18) 0.42464(7) 0.0202(3) Uani 1 1 d .
N2 N 0.34057(11) 0.85345(18) 0.42653(7) 0.0207(3) Uani 1 1 d .
N3 N 0.28151(10) 0.76112(17) 0.30155(7) 0.0180(3) Uani 1 1 d .
N4 N 0.27767(10) 0.77362(18) 0.17115(7) 0.0196(3) Uani 1 1 d .
C1 C 0.36667(13) 0.9422(2) 0.48617(8) 0.0231(4) Uani 1 1 d .
H1A H 0.4252 0.9256 0.5218 0.028 Uiso 1 1 calc R
C2 C 0.29416(13) 1.0564(2) 0.48466(8) 0.0223(4) Uani 1 1 d .
H2A H 0.2925 1.1342 0.5187 0.027 Uiso 1 1 calc R
C3 C 0.13098(13) 1.1348(2) 0.40219(10) 0.0271(4) Uani 1 1 d .
H3A H 0.1064 1.1376 0.3543 0.041 Uiso 1 1 calc R
H3B H 0.1409 1.2565 0.4191 0.041 Uiso 1 1 calc R
H3C H 0.0837 1.0745 0.4181 0.041 Uiso 1 1 calc R
C4 C 0.25385(13) 0.9148(2) 0.39081(8) 0.0187(3) Uani 1 1 d .
C5 C 0.20245(12) 0.8367(2) 0.32452(8) 0.0206(3) Uani 1 1 d .
H5A H 0.1678 0.9334 0.2940 0.025 Uiso 1 1 calc R
C6 C 0.12886(14) 0.6988(3) 0.32932(10) 0.0302(4) Uani 1 1 d .
H6A H 0.0941 0.6511 0.2857 0.045 Uiso 1 1 calc R
H6B H 0.0824 0.7544 0.3471 0.045 Uiso 1 1 calc R
H6C H 0.1627 0.6020 0.3582 0.045 Uiso 1 1 calc R
C7 C 0.35367(19) 0.4358(3) 0.40972(12) 0.0410(5) Uani 1 1 d .
H7A H 0.4107 0.3580 0.4200 0.062 Uiso 1 1 calc R
H7B H 0.2996 0.3821 0.3748 0.062 Uiso 1 1 calc R
H7C H 0.3351 0.4513 0.4488 0.062 Uiso 1 1 calc R
C8 C 0.51740(13) 0.7213(3) 0.38458(10) 0.0303(4) Uani 1 1 d .
H8A H 0.5632 0.6752 0.4255 0.045 Uiso 1 1 calc R
H8B H 0.5255 0.8502 0.3826 0.045 Uiso 1 1 calc R
H8C H 0.5301 0.6650 0.3475 0.045 Uiso 1 1 calc R
C9 C 0.32509(12) 0.9099(2) 0.27766(9) 0.0190(3) Uani 1 1 d .
H9A H 0.3535 1.0057 0.3061 0.023 Uiso 1 1 calc R
C10 C 0.32510(13) 0.9118(2) 0.21658(9) 0.0203(3) Uani 1 1 d .
H10A H 0.3569 1.0057 0.2026 0.024 Uiso 1 1 calc R
C11 C 0.37396(15) 0.4293(2) 0.25170(10) 0.0313(4) Uani 1 1 d .
H11A H 0.3713 0.3560 0.2138 0.047 Uiso 1 1 calc R
H11B H 0.3741 0.3523 0.2881 0.047 Uiso 1 1 calc R
H11C H 0.4333 0.5014 0.2646 0.047 Uiso 1 1 calc R
C12 C 0.06753(14) 0.9414(2) 0.15346(10) 0.0264(4) Uani 1 1 d .
H12A H 0.0582 0.8390 0.1786 0.040 Uiso 1 1 calc R
H12B H 0.0046 0.9783 0.1224 0.040 Uiso 1 1 calc R
H12C H 0.0961 1.0398 0.1833 0.040 Uiso 1 1 calc R
C14 C 0.10868(15) 0.6857(3) 0.03835(10) 0.0338(4) Uani 1 1 d .
H14A H 0.1051 0.5729 0.0600 0.051 Uiso 1 1 calc R
H14B H 0.1536 0.6734 0.0137 0.051 Uiso 1 1 calc R
H14C H 0.0440 0.7172 0.0084 0.051 Uiso 1 1 calc R
C15 C 0.13641(15) 0.4561(2) 0.19848(10) 0.0325(4) Uani 1 1 d .
H15A H 0.1349 0.3805 0.1614 0.049 Uiso 1 1 calc R
H15B H 0.0821 0.5404 0.1848 0.049 Uiso 1 1 calc R
H15C H 0.1307 0.3819 0.2341 0.049 Uiso 1 1 calc R
C16 C 0.34266(14) 0.7175(3) 0.13399(9) 0.0278(4) Uani 1 1 d .
H16A H 0.4071 0.6880 0.1648 0.042 Uiso 1 1 calc R
H16B H 0.3485 0.8147 0.1055 0.042 Uiso 1 1 calc R
H16C H 0.3149 0.6129 0.1074 0.042 Uiso 1 1 calc R
C13 C 0.19975(15) 1.0873(2) 0.06813(11) 0.0316(4) Uani 1 1 d .
H13A H 0.1430 1.1539 0.0409 0.047 Uiso 1 1 calc R
H13B H 0.2388 1.0496 0.0415 0.047 Uiso 1 1 calc R
H13C H 0.2391 1.1632 0.1039 0.047 Uiso 1 1 calc R

loop_
_atom_site_aniso_label
_atom_site_aniso_U_11
_atom_site_aniso_U_22
_atom_site_aniso_U_33
_atom_site_aniso_U_23
_atom_site_aniso_U_13
_atom_site_aniso_U_12
Al1 0.0222(3) 0.0155(2) 0.0250(3) -0.00321(19) 0.0079(2) -0.00173(19)
Al2 0.0215(3) 0.0198(3) 0.0234(3) 0.0031(2) 0.0095(2) 0.0030(2)
Al3 0.0199(3) 0.0232(3) 0.0223(3) -0.0019(2) 0.0070(2) -0.0003(2)
N1 0.0199(7) 0.0208(7) 0.0214(7) 0.0000(6) 0.0087(6) 0.0009(5)
N2 0.0198(7) 0.0241(7) 0.0187(7) 0.0025(6) 0.0071(6) 0.0014(6)
N3 0.0175(7) 0.0169(6) 0.0217(7) -0.0008(5) 0.0096(6) -0.0027(5)
N4 0.0181(7) 0.0209(7) 0.0208(7) -0.0049(6) 0.0080(6) -0.0011(5)
C1 0.0238(9) 0.0286(9) 0.0173(9) 0.0018(7) 0.0074(8) 0.0009(7)
C2 0.0267(9) 0.0240(9) 0.0178(9) -0.0005(6) 0.0095(8) -0.0017(7)
C3 0.0228(9) 0.0290(9) 0.0281(10) -0.0021(7) 0.0068(8) 0.0076(7)
C4 0.0183(8) 0.0183(8) 0.0212(9) 0.0009(6) 0.0090(7) -0.0018(6)
C5 0.0182(8) 0.0216(8) 0.0233(9) -0.0020(7) 0.0086(8) 0.0003(6)
C6 0.0243(10) 0.0330(10) 0.0386(11) -0.0081(8) 0.0174(9) -0.0076(8)
C7 0.0561(15) 0.0278(10) 0.0455(13) 0.0125(9) 0.0254(13) 0.0053(10)
C8 0.0209(9) 0.0383(10) 0.0307(10) -0.0075(8) 0.0071(8) 0.0027(8)
C9 0.0183(8) 0.0137(7) 0.0247(9) -0.0025(6) 0.0071(8) -0.0045(6)
C10 0.0197(9) 0.0178(8) 0.0235(9) -0.0006(6) 0.0074(8) -0.0038(6)
C11 0.0359(11) 0.0229(9) 0.0352(11) -0.0039(8) 0.0120(10) 0.0061(8)
C12 0.0230(9) 0.0220(9) 0.0357(11) -0.0032(7) 0.0117(9) -0.0005(7)
C14 0.0267(10) 0.0409(11) 0.0303(11) -0.0116(9) 0.0049(9) -0.0011(8)
C15 0.0341(11) 0.0218(9) 0.0398(12) -0.0060(8) 0.0100(10) -0.0090(8)
C16 0.0248(9) 0.0353(10) 0.0264(9) -0.0042(8) 0.0126(8) 0.0037(8)
C13 0.0292(11) 0.0333(10) 0.0329(11) 0.0078(8) 0.0110(9) 0.0019(8)

loop_
_atom_type_symbol
_atom_type_description
_atom_type_scat_dispersion_real
_atom_type_scat_dispersion_imag
_atom_type_scat_source
C C 0.0033 0.0016 'International Tables Vol C Tables 4.2.6.8 and 6.1.1.4'
H H 0.0000 0.0000 'International Tables Vol C Tables 4.2.6.8 and 6.1.1.4'
N N 0.0061 0.0033 'International Tables Vol C Tables 4.2.6.8 and 6.1.1.4'
Al Al 0.0645 0.0514 'International Tables Vol C Tables 4.2.6.8 and 6.1.1.4'

loop_
_geom_angle_atom_site_label_1
_geom_angle_atom_site_label_2
_geom_angle_atom_site_label_3
_geom_angle
N4 Al1 C15 116.99(8)
N4 Al1 C11 107.92(7)
C15 Al1 C11 112.73(9)
N4 Al1 N3 90.84(6)
C15 Al1 N3 118.90(7)
C11 Al1 N3 107.10(8)
N2 Al2 C8 109.16(8)
N2 Al2 C7 108.64(8)
C8 Al2 C7 120.20(10)
N2 Al2 N3 84.46(6)
C8 Al2 N3 114.89(7)
C7 Al2 N3 113.32(9)
C14 Al3 C12 116.07(8)
C14 Al3 C13 111.39(9)
C12 Al3 C13 111.35(8)
C14 Al3 N4 104.92(8)
C12 Al3 N4 106.91(8)
C13 Al3 N4 105.31(8)
C4 N1 C2 107.94(14)
C4 N1 C3 126.42(16)
C2 N1 C3 125.63(14)
C4 N2 C1 106.71(14)
C4 N2 Al2 111.53(11)
C1 N2 Al2 141.70(13)
C9 N3 C5 107.39(12)
C9 N3 Al1 101.26(9)
C5 N3 Al1 124.64(10)
C9 N3 Al2 106.13(10)
C5 N3 Al2 106.82(10)
Al1 N3 Al2 109.19(7)
C10 N4 C16 109.06(13)
C10 N4 Al1 102.59(10)
C16 N4 Al1 112.84(11)
C10 N4 Al3 108.78(11)
C16 N4 Al3 106.71(11)
Al1 N4 Al3 116.61(7)
C2 C1 N2 108.24(16)
C2 C1 H1A 125.9
N2 C1 H1A 125.9
C1 C2 N1 107.00(15)
C1 C2 H2A 126.5
N1 C2 H2A 126.5
N1 C3 H3A 109.5
N1 C3 H3B 109.5
H3A C3 H3B 109.5
N1 C3 H3C 109.5
H3A C3 H3C 109.5
H3B C3 H3C 109.5
N2 C4 N1 110.11(15)
N2 C4 C5 119.79(14)
N1 C4 C5 129.99(16)
C4 C5 N3 105.73(13)
C4 C5 C6 109.82(14)
N3 C5 C6 113.59(13)
C4 C5 H5A 109.2
N3 C5 H5A 109.2
C6 C5 H5A 109.2
C5 C6 H6A 109.5
C5 C6 H6B 109.5
H6A C6 H6B 109.5
C5 C6 H6C 109.5
H6A C6 H6C 109.5
H6B C6 H6C 109.5
Al2 C7 H7A 109.5
Al2 C7 H7B 109.5
H7A C7 H7B 109.5
Al2 C7 H7C 109.5
H7A C7 H7C 109.5
H7B C7 H7C 109.5
Al2 C8 H8A 109.5
Al2 C8 H8B 109.5
H8A C8 H8B 109.5
Al2 C8 H8C 109.5
H8A C8 H8C 109.5
H8B C8 H8C 109.5
C10 C9 N3 120.47(15)
C10 C9 H9A 119.8
N3 C9 H9A 119.8
C9 C10 N4 121.08(14)
C9 C10 H10A 119.5
N4 C10 H10A 119.5
Al1 C11 H11A 109.5
Al1 C11 H11B 109.5
H11A C11 H11B 109.5
Al1 C11 H11C 109.5
H11A C11 H11C 109.5
H11B C11 H11C 109.5
Al3 C12 H12A 109.5
Al3 C12 H12B 109.5
H12A C12 H12B 109.5
Al3 C12 H12C 109.5
H12A C12 H12C 109.5
H12B C12 H12C 109.5
Al3 C14 H14A 109.5
Al3 C14 H14B 109.5
H14A C14 H14B 109.5
Al3 C14 H14C 109.5
H14A C14 H14C 109.5
H14B C14 H14C 109.5
Al1 C15 H15A 109.5
Al1 C15 H15B 109.5
H15A C15 H15B 109.5
Al1 C15 H15C 109.5
H15A C15 H15C 109.5
H15B C15 H15C 109.5
N4 C16 H16A 109.5
N4 C16 H16B 109.5
H16A C16 H16B 109.5
N4 C16 H16C 109.5
H16A C16 H16C 109.5
H16B C16 H16C 109.5
Al3 C13 H13A 109.5
Al3 C13 H13B 109.5
H13A C13 H13B 109.5
Al3 C13 H13C 109.5
H13A C13 H13C 109.5
H13B C13 H13C 109.5

loop_
_geom_bond_atom_site_label_1
_geom_bond_atom_site_label_2
_geom_bond_distance
Al1 N4 1.9553(15)
Al1 C15 1.958(2)
Al1 C11 1.975(2)
Al1 N3 1.9957(14)
Al2 N2 1.9454(14)
Al2 C8 1.9456(19)
Al2 C7 1.966(2)
Al2 N3 1.9976(16)
Al3 C14 1.981(2)
Al3 C12 1.9838(17)
Al3 C13 1.9868(18)
Al3 N4 2.0234(16)
N1 C4 1.347(2)
N1 C2 1.371(2)
N1 C3 1.467(2)
N2 C4 1.327(2)
N2 C1 1.392(2)
N3 C9 1.4656(19)
N3 C5 1.5127(19)
N4 C10 1.441(2)
N4 C16 1.497(2)
C1 C2 1.355(2)
C1 H1A 0.9500
C2 H2A 0.9500
C3 H3A 0.9800
C3 H3B 0.9800
C3 H3C 0.9800
C4 C5 1.503(2)
C5 C6 1.522(2)
C5 H5A 1.0000
C6 H6A 0.9800
C6 H6B 0.9800
C6 H6C 0.9800
C7 H7A 0.9800
C7 H7B 0.9800
C7 H7C 0.9800
C8 H8A 0.9800
C8 H8B 0.9800
C8 H8C 0.9800
C9 C10 1.326(2)
C9 H9A 0.9500
C10 H10A 0.9500
C11 H11A 0.9800
C11 H11B 0.9800
C11 H11C 0.9800
C12 H12A 0.9800
C12 H12B 0.9800
C12 H12C 0.9800
C14 H14A 0.9800
C14 H14B 0.9800
C14 H14C 0.9800
C15 H15A 0.9800
C15 H15B 0.9800
C15 H15C 0.9800
C16 H16A 0.9800
C16 H16B 0.9800
C16 H16C 0.9800
C13 H13A 0.9800
C13 H13B 0.9800
C13 H13C 0.9800
